data_1500033
loop_
_publ_author_name
'Carmen R. Maldonado'
'Miguel Quir\'os'
'Juan M. Salas'

_publ_contact_author_address
;
     Departamento de Qu\'imica Inorg\'anica
     Facultad de Ciencias
     Universidad de Granada
     18071 Granada
     SPAIN
;
_publ_contact_author_email mquiros@ugr.es
_publ_contact_author_fax 34-58-248526
_publ_contact_author_name 'Miguel Quir\'os'
_publ_contact_author_phone 34-58-240441
_journal_name_full Polyhedron
_journal_page_first 911
_journal_page_last 916
_journal_paper_doi 10.1016/j.poly.2009.01.037
_journal_volume 28
_journal_year 2009
_chemical_formula_moiety 'C22 H26 N12 Ni O6, 2 (H2 O)'
_chemical_formula_sum 'C22 H30 N12 Ni O8'
_chemical_formula_weight 649.29
_chemical_name_systematic
; 
 ? 
;
_space_group_IT_number 2
_symmetry_cell_setting triclinic
_symmetry_space_group_name_Hall '-P 1'
_symmetry_space_group_name_H-M 'P -1'
_atom_sites_solution_hydrogens mixed
_atom_sites_solution_primary heavy
_atom_sites_solution_secondary difmap
_audit_creation_method SHELXL-97
_cell_angle_alpha 83.422(1)
_cell_angle_beta 69.440(1)
_cell_angle_gamma 61.375(1)
_cell_formula_units_Z 1
_cell_length_a 8.4471(4)
_cell_length_b 8.6061(4)
_cell_length_c 11.4137(6)
_cell_measurement_reflns_used 6266
_cell_measurement_temperature 100(2)
_cell_measurement_theta_max 28.1
_cell_measurement_theta_min 2.7
_cell_volume 680.47(6)
_computing_cell_refinement 'Bruker SMART'
_computing_data_collection 'Bruker SMART (Bruker, 1999)'
_computing_data_reduction 'Bruker SAINT (Bruker, 1999)'
_computing_molecular_graphics 'Xtal_GX (Hall & du Boulay, 1997)'
_computing_publication_material SHELXL-97
_computing_structure_refinement 'SHELXL-97 (Sheldrick, 1997a)'
_computing_structure_solution 'SHELXS-97 (Sheldrick, 1997b)'
_diffrn_ambient_temperature 100(2)
_diffrn_detector_area_resol_mean 8.26
_diffrn_measured_fraction_theta_full 0.990
_diffrn_measured_fraction_theta_max 0.925
_diffrn_measurement_device_type 'Bruker SMART APEX CCD system'
_diffrn_measurement_method '\f and \w scans'
_diffrn_radiation_monochromator graphite
_diffrn_radiation_source 'fine-focus sealed tube'
_diffrn_radiation_type MoK\a
_diffrn_radiation_wavelength 0.71073
_diffrn_reflns_av_R_equivalents 0.0190
_diffrn_reflns_av_sigmaI/netI 0.0195
_diffrn_reflns_limit_h_max 10
_diffrn_reflns_limit_h_min -10
_diffrn_reflns_limit_k_max 10
_diffrn_reflns_limit_k_min -11
_diffrn_reflns_limit_l_max 15
_diffrn_reflns_limit_l_min -14
_diffrn_reflns_number 7924
_diffrn_reflns_theta_full 26.80
_diffrn_reflns_theta_max 28.10
_diffrn_reflns_theta_min 1.91
_diffrn_standards_decay_% 0.0
_diffrn_standards_number 235
_exptl_absorpt_coefficient_mu 0.784
_exptl_absorpt_correction_T_max 0.859
_exptl_absorpt_correction_T_min 0.743
_exptl_absorpt_correction_type multi-scan
_exptl_absorpt_process_details 'Bruker SADABS (Bruker, 1999)'
_exptl_crystal_colour purple
_exptl_crystal_density_diffrn 1.584
_exptl_crystal_density_method 'not measured'
_exptl_crystal_description prismatic
_exptl_crystal_F_000 338
_exptl_crystal_size_max 0.42
_exptl_crystal_size_mid 0.30
_exptl_crystal_size_min 0.20
_refine_diff_density_max 0.537
_refine_diff_density_min -0.384
_refine_diff_density_rms 0.066
_refine_ls_extinction_method none
_refine_ls_goodness_of_fit_ref 1.147
_refine_ls_hydrogen_treatment mixed
_refine_ls_matrix_type full
_refine_ls_number_parameters 210
_refine_ls_number_reflns 3077
_refine_ls_number_restraints 4
_refine_ls_restrained_S_all 1.147
_refine_ls_R_factor_all 0.0287
_refine_ls_R_factor_gt 0.0284
_refine_ls_shift/su_max 0.001
_refine_ls_shift/su_mean 0.000
_refine_ls_structure_factor_coef Fsqd
_refine_ls_weighting_details 'calc w=1/[\s^2^(Fo^2^)+(0.0400P)^2^+0.3000P] where P=(Fo^2^+2Fc^2^)/3'
_refine_ls_weighting_scheme calc
_refine_ls_wR_factor_gt 0.0772
_refine_ls_wR_factor_ref 0.0773
_reflns_number_gt 3020
_reflns_number_total 3077
_reflns_threshold_expression I>2\s(I)
_cod_data_source_file dmaxpycompound3.cif
_cod_data_source_block niaxpyr
_cod_database_code 1500033

loop_
_symmetry_equiv_pos_as_xyz
'x, y, z'
'-x, -y, -z'

loop_
_atom_site_label
_atom_site_type_symbol
_atom_site_fract_x
_atom_site_fract_y
_atom_site_fract_z
_atom_site_U_iso_or_equiv
_atom_site_adp_type
_atom_site_occupancy
_atom_site_symmetry_multiplicity
_atom_site_calc_flag
_atom_site_refinement_flags
_atom_site_disorder_assembly
_atom_site_disorder_group
Ni Ni 0.5000 0.5000 0.5000 0.01093(9) Uani 1 2 d S . .
N1 N 0.83659(17) 0.41187(16) 0.27434(11) 0.0153(2) Uani 1 1 d . . .
N2 N 0.66164(17) 0.42992(16) 0.31259(11) 0.0138(2) Uani 1 1 d . . .
N3 N 0.62022(17) 0.37901(16) 0.22333(11) 0.0151(2) Uani 1 1 d . . .
C3A C 0.7825(2) 0.32516(18) 0.12444(13) 0.0144(3) Uani 1 1 d . . .
N4 N 0.81997(18) 0.25761(17) 0.00842(11) 0.0167(2) Uani 1 1 d . . .
C4 C 0.6714(2) 0.2479(2) -0.02346(15) 0.0222(3) Uani 1 1 d . . .
H41 H 0.6344 0.3342 -0.0853 0.027 Uiso 1 1 d R . .
H42 H 0.5591 0.2744 0.0522 0.027 Uiso 1 1 d R . .
H43 H 0.7216 0.1281 -0.0588 0.027 Uiso 1 1 d R . .
C5 C 0.9973(2) 0.20715(19) -0.08081(13) 0.0176(3) Uani 1 1 d . . .
O5 O 1.03566(16) 0.14882(15) -0.18611(10) 0.0230(2) Uani 1 1 d . . .
N6 N 1.13390(18) 0.22448(18) -0.04868(12) 0.0188(3) Uani 1 1 d . . .
C6 C 1.3237(2) 0.1663(2) -0.14685(15) 0.0272(4) Uani 1 1 d . . .
H61 H 1.3755 0.0433 -0.1764 0.033 Uiso 1 1 d R . .
H62 H 1.4109 0.1744 -0.1124 0.033 Uiso 1 1 d R . .
H63 H 1.3106 0.2429 -0.2171 0.033 Uiso 1 1 d R . .
C7 C 1.1054(2) 0.2976(2) 0.06587(14) 0.0177(3) Uani 1 1 d . . .
O7 O 1.23137(16) 0.31511(17) 0.08280(11) 0.0253(3) Uani 1 1 d . . .
C7A C 0.9173(2) 0.34490(19) 0.15360(13) 0.0150(3) Uani 1 1 d . . .
N1P N 0.35328(16) 0.76517(15) 0.46105(11) 0.0130(2) Uani 1 1 d . . .
C2P C 0.2748(2) 0.81106(19) 0.37042(13) 0.0154(3) Uani 1 1 d . . .
H2P H 0.2860 0.7200 0.3233 0.018 Uiso 1 1 d R . .
C3P C 0.1784(2) 0.9855(2) 0.34263(14) 0.0182(3) Uani 1 1 d . . .
H3P H 0.1215 1.0137 0.2794 0.022 Uiso 1 1 d R . .
C4P C 0.1664(2) 1.1182(2) 0.40875(14) 0.0197(3) Uani 1 1 d . . .
H4P H 0.1036 1.2388 0.3905 0.024 Uiso 1 1 d R . .
C5P C 0.2475(2) 1.07200(19) 0.50233(14) 0.0185(3) Uani 1 1 d . . .
H5P H 0.2418 1.1603 0.5490 0.022 Uiso 1 1 d R . .
C6P C 0.3372(2) 0.89487(19) 0.52668(13) 0.0160(3) Uani 1 1 d . . .
H6P H 0.3892 0.8642 0.5925 0.019 Uiso 1 1 d R . .
O1W O 0.70872(14) 0.55642(13) 0.51311(9) 0.0145(2) Uani 1 1 d D . .
H11W H 0.756(2) 0.531(2) 0.5695(14) 0.017 Uiso 1 1 d D . .
H12W H 0.800(2) 0.521(2) 0.4467(12) 0.017 Uiso 1 1 d D . .
O2W O 0.88019(18) 0.47083(16) 0.69068(11) 0.0248(2) Uani 1 1 d D . .
H21W H 0.930(3) 0.3680(16) 0.7154(19) 0.030 Uiso 1 1 d D . .
H22W H 0.821(3) 0.540(2) 0.7554(14) 0.030 Uiso 1 1 d D . .

loop_
_atom_site_aniso_label
_atom_site_aniso_U_11
_atom_site_aniso_U_22
_atom_site_aniso_U_33
_atom_site_aniso_U_23
_atom_site_aniso_U_13
_atom_site_aniso_U_12
Ni 0.01153(13) 0.01068(13) 0.01020(13) -0.00027(8) -0.00363(9) -0.00479(10)
N1 0.0143(6) 0.0171(6) 0.0138(6) 0.0004(4) -0.0038(4) -0.0074(5)
N2 0.0140(5) 0.0149(5) 0.0126(5) 0.0005(4) -0.0050(4) -0.0065(5)
N3 0.0154(6) 0.0175(6) 0.0127(6) -0.0011(4) -0.0048(4) -0.0074(5)
C3A 0.0154(6) 0.0142(6) 0.0128(6) 0.0009(5) -0.0051(5) -0.0062(5)
N4 0.0161(6) 0.0216(6) 0.0123(6) -0.0018(5) -0.0045(5) -0.0083(5)
C4 0.0220(7) 0.0297(8) 0.0186(7) -0.0030(6) -0.0081(6) -0.0131(7)
C5 0.0190(7) 0.0174(7) 0.0137(7) 0.0011(5) -0.0053(5) -0.0066(6)
O5 0.0251(6) 0.0271(6) 0.0126(5) -0.0036(4) -0.0033(4) -0.0103(5)
N6 0.0149(6) 0.0241(6) 0.0127(6) -0.0007(5) -0.0014(5) -0.0075(5)
C6 0.0172(7) 0.0372(9) 0.0178(7) -0.0025(6) 0.0021(6) -0.0105(7)
C7 0.0155(7) 0.0206(7) 0.0154(7) 0.0013(5) -0.0046(5) -0.0077(6)
O7 0.0176(5) 0.0390(7) 0.0210(6) -0.0025(5) -0.0041(4) -0.0154(5)
C7A 0.0144(6) 0.0169(7) 0.0131(6) 0.0008(5) -0.0046(5) -0.0069(5)
N1P 0.0120(5) 0.0129(5) 0.0129(5) 0.0006(4) -0.0033(4) -0.0057(4)
C2P 0.0159(6) 0.0167(7) 0.0136(6) 0.0005(5) -0.0042(5) -0.0082(5)
C3P 0.0163(7) 0.0198(7) 0.0157(7) 0.0041(5) -0.0056(5) -0.0070(6)
C4P 0.0169(7) 0.0141(6) 0.0222(7) 0.0034(5) -0.0041(6) -0.0050(5)
C5P 0.0171(7) 0.0138(7) 0.0222(7) -0.0024(5) -0.0037(6) -0.0067(6)
C6P 0.0156(6) 0.0160(7) 0.0169(7) -0.0003(5) -0.0056(5) -0.0073(5)
O1W 0.0149(5) 0.0164(5) 0.0128(5) -0.0003(4) -0.0053(4) -0.0072(4)
O2W 0.0312(6) 0.0239(6) 0.0243(6) 0.0030(5) -0.0158(5) -0.0128(5)

loop_
_atom_type_symbol
_atom_type_description
_atom_type_scat_dispersion_real
_atom_type_scat_dispersion_imag
_atom_type_scat_source
C C 0.0033 0.0016 'International Tables Vol C Tables 4.2.6.8 and 6.1.1.4'
H H 0.0000 0.0000 'International Tables Vol C Tables 4.2.6.8 and 6.1.1.4'
N N 0.0061 0.0033 'International Tables Vol C Tables 4.2.6.8 and 6.1.1.4'
O O 0.0106 0.0060 'International Tables Vol C Tables 4.2.6.8 and 6.1.1.4'
Ni Ni 0.3393 1.1124 'International Tables Vol C Tables 4.2.6.8 and 6.1.1.4'

loop_
_geom_angle_atom_site_label_1
_geom_angle_atom_site_label_2
_geom_angle_atom_site_label_3
_geom_angle
_geom_angle_site_symmetry_1
_geom_angle_site_symmetry_3
_geom_angle_publ_flag
N2 Ni N2 179.999(1) 2_666 . ?
N2 Ni N1P 91.03(4) 2_666 2_666 ?
N2 Ni N1P 88.97(4) . 2_666 ?
N2 Ni N1P 88.97(4) 2_666 . ?
N2 Ni N1P 91.03(4) . . ?
N1P Ni N1P 180.00(7) 2_666 . ?
N2 Ni O1W 87.07(4) 2_666 2_666 ?
N2 Ni O1W 92.93(4) . 2_666 ?
N1P Ni O1W 87.78(4) 2_666 2_666 ?
N1P Ni O1W 92.22(4) . 2_666 ?
N2 Ni O1W 92.93(4) 2_666 . ?
N2 Ni O1W 87.08(4) . . ?
N1P Ni O1W 92.22(4) 2_666 . ?
N1P Ni O1W 87.78(4) . . ?
O1W Ni O1W 180.0 2_666 . ?
N2 N1 C7A 105.32(11) . . ?
N1 N2 N3 113.76(11) . . ?
N1 N2 Ni 117.69(9) . . ?
N3 N2 Ni 128.09(9) . . ?
C3A N3 N2 103.41(11) . . ?
N3 C3A N4 127.74(13) . . ?
N3 C3A C7A 110.10(12) . . ?
N4 C3A C7A 122.16(13) . . ?
C5 N4 C3A 119.06(13) . . ?
C5 N4 C4 119.47(12) . . ?
C3A N4 C4 121.39(12) . . ?
N4 C4 H41 109.6 . . ?
N4 C4 H42 109.6 . . ?
H41 C4 H42 109.5 . . ?
N4 C4 H43 109.3 . . ?
H41 C4 H43 109.5 . . ?
H42 C4 H43 109.5 . . ?
O5 C5 N4 121.12(14) . . ?
O5 C5 N6 120.85(14) . . ?
N4 C5 N6 118.03(13) . . ?
C5 N6 C7 126.48(12) . . ?
C5 N6 C6 116.27(13) . . ?
C7 N6 C6 117.20(13) . . ?
N6 C6 H61 109.6 . . ?
N6 C6 H62 109.5 . . ?
H61 C6 H62 109.5 . . ?
N6 C6 H63 109.3 . . ?
H61 C6 H63 109.5 . . ?
H62 C6 H63 109.5 . . ?
O7 C7 N6 121.61(13) . . ?
O7 C7 C7A 126.86(14) . . ?
N6 C7 C7A 111.53(13) . . ?
N1 C7A C3A 107.41(12) . . ?
N1 C7A C7 129.94(13) . . ?
C3A C7A C7 122.65(13) . . ?
C6P N1P C2P 118.07(12) . . ?
C6P N1P Ni 120.01(9) . . ?
C2P N1P Ni 121.92(9) . . ?
N1P C2P C3P 122.80(13) . . ?
N1P C2P H2P 118.6 . . ?
C3P C2P H2P 118.6 . . ?
C4P C3P C2P 118.77(13) . . ?
C4P C3P H3P 120.6 . . ?
C2P C3P H3P 120.7 . . ?
C3P C4P C5P 118.82(14) . . ?
C3P C4P H4P 120.7 . . ?
C5P C4P H4P 120.5 . . ?
C6P C5P C4P 118.92(14) . . ?
C6P C5P H5P 120.5 . . ?
C4P C5P H5P 120.6 . . ?
N1P C6P C5P 122.58(13) . . ?
N1P C6P H6P 118.8 . . ?
C5P C6P H6P 118.7 . . ?
Ni O1W H11W 127.5(13) . . ?
Ni O1W H12W 108.5(13) . . ?
H11W O1W H12W 105.7(18) . . ?
H21W O2W H22W 106(2) . . ?

loop_
_geom_bond_atom_site_label_1
_geom_bond_atom_site_label_2
_geom_bond_distance
_geom_bond_site_symmetry_2
_geom_bond_publ_flag
Ni N2 2.0637(12) 2_666 ?
Ni N2 2.0637(12) . ?
Ni N1P 2.0942(12) 2_666 ?
Ni N1P 2.0943(12) . ?
Ni O1W 2.0950(10) 2_666 ?
Ni O1W 2.0950(10) . ?
N1 N2 1.3195(17) . ?
N1 C7A 1.3571(18) . ?
N2 N3 1.3608(16) . ?
N3 C3A 1.3386(18) . ?
C3A N4 1.3774(18) . ?
C3A C7A 1.3785(19) . ?
N4 C5 1.3697(19) . ?
N4 C4 1.4638(19) . ?
C4 H41 0.9800 . ?
C4 H42 0.9800 . ?
C4 H43 0.9800 . ?
C5 O5 1.2290(18) . ?
C5 N6 1.401(2) . ?
N6 C7 1.4092(19) . ?
N6 C6 1.4743(19) . ?
C6 H61 0.9800 . ?
C6 H62 0.9800 . ?
C6 H63 0.9800 . ?
C7 O7 1.2235(19) . ?
C7 C7A 1.4319(19) . ?
N1P C6P 1.3419(18) . ?
N1P C2P 1.3427(18) . ?
C2P C3P 1.385(2) . ?
C2P H2P 0.9500 . ?
C3P C4P 1.384(2) . ?
C3P H3P 0.9500 . ?
C4P C5P 1.387(2) . ?
C4P H4P 0.9500 . ?
C5P C6P 1.385(2) . ?
C5P H5P 0.9500 . ?
C6P H6P 0.9500 . ?
O1W H11W 0.831(9) . ?
O1W H12W 0.825(9) . ?
O2W H21W 0.842(9) . ?
O2W H22W 0.839(9) . ?

loop_
_geom_hbond_atom_site_label_D
_geom_hbond_atom_site_label_H
_geom_hbond_atom_site_label_A
_geom_hbond_distance_DH
_geom_hbond_distance_HA
_geom_hbond_distance_DA
_geom_hbond_angle_DHA
_geom_hbond_site_symmetry_A
O1W H11W O2W 0.831(9) 1.899(9) 2.7286(15) 176.4(19) .
O1W H12W N1 0.825(9) 2.137(15) 2.7501(16) 131.0(16) .
O2W H21W O5 0.842(9) 2.056(11) 2.8809(17) 166(2) 1_556
O2W H22W O7 0.839(9) 2.143(12) 2.9467(16) 160(2) 2_766
